data_7128479
loop_
_publ_author_name
'Ben Uliel, Tal'
'Farber, Eliyahu M.'
'Aviv, Hagit'
'Stroek, Wowa'
'Farbinteanu, Marilena'
'Tischler, Yaakov R.'
'Eisenberg, David'

_publ_section_title
;
 Combining polarized low-frequency Raman with XRD to identify directional
 structural motifs in a pyrolysis precursor.
;
_journal_issue 57
_journal_name_full 'Chemical communications (Cambridge, England)'
_journal_page_first 7015
_journal_page_last 7018
_journal_paper_doi 10.1039/d1cc00420d
_journal_volume 57
_journal_year 2021
_chemical_formula_moiety 'C10 H20 Ba N2 O11, H2 O'
_chemical_formula_sum 'C10 H22 Ba N2 O12'
_chemical_formula_weight 499.63
_chemical_name_common 'Eisenberg2 (Eliyahu)'
_space_group_crystal_system triclinic
_space_group_IT_number 2
_space_group_name_Hall '-P 1'
_space_group_name_H-M_alt 'P -1'
_atom_sites_solution_hydrogens mixed
_audit_creation_method SHELXL-2014/7
_audit_update_record
;
2021-01-10 deposited with the CCDC.	2021-06-09 downloaded from the CCDC.
;
_cell_angle_alpha 99.936(3)
_cell_angle_beta 100.163(3)
_cell_angle_gamma 110.800(3)
_cell_formula_units_Z 2
_cell_length_a 7.2640(4)
_cell_length_b 9.1520(4)
_cell_length_c 14.5730(9)
_cell_measurement_reflns_used 2897
_cell_measurement_temperature 296(2)
_cell_measurement_theta_max 25.046
_cell_measurement_theta_min 2.938
_cell_volume 861.85(9)
_computing_cell_refinement 'DENZO HKL2000 (Otwinowski & Minor 1997)'
_computing_data_collection 'Collect (Nonius, 2006)'
_computing_data_reduction 'DENZO HKL2000 (Otwinowski & Minor 1997)'
_computing_molecular_graphics 'Mercury 3.10.1'
_computing_structure_refinement 'SHELXL-2014/7 (Sheldrick, 2014)'
_computing_structure_solution 'SHELXL-2014/7 (Sheldrick, 2014)'
_diffrn_ambient_temperature 296(2)
_diffrn_detector_area_resol_mean 95
_diffrn_measured_fraction_theta_full 0.987
_diffrn_measured_fraction_theta_max 0.987
_diffrn_measurement_device_type 'Nonius KappaCCD'
_diffrn_measurement_method 'phi- and omega-scans'
_diffrn_radiation_type MoK\a
_diffrn_radiation_wavelength 0.71073
_diffrn_reflns_av_R_equivalents 0.0440
_diffrn_reflns_av_unetI/netI 0.0286
_diffrn_reflns_Laue_measured_fraction_full 0.987
_diffrn_reflns_Laue_measured_fraction_max 0.987
_diffrn_reflns_limit_h_max 8
_diffrn_reflns_limit_h_min 0
_diffrn_reflns_limit_k_max 10
_diffrn_reflns_limit_k_min -10
_diffrn_reflns_limit_l_max 16
_diffrn_reflns_limit_l_min -17
_diffrn_reflns_number 2897
_diffrn_reflns_point_group_measured_fraction_full 0.987
_diffrn_reflns_point_group_measured_fraction_max 0.987
_diffrn_reflns_theta_full 25.046
_diffrn_reflns_theta_max 25.046
_diffrn_reflns_theta_min 2.938
_diffrn_source 'fine-focus sealed tube'
_exptl_absorpt_coefficient_mu 2.369
_exptl_absorpt_correction_T_max 0.680
_exptl_absorpt_correction_T_min 0.547
_exptl_absorpt_correction_type multi-scan
_exptl_absorpt_process_details
; 
'HKL Denzo and Scalepack (Otwinowski & Minor 1997)'  
;
_exptl_crystal_colour colorless
_exptl_crystal_density_diffrn 1.925
_exptl_crystal_density_method 'not measured'
_exptl_crystal_description block
_exptl_crystal_F_000 496
_exptl_crystal_size_max 0.270
_exptl_crystal_size_mid 0.210
_exptl_crystal_size_min 0.150
_refine_diff_density_max 0.784
_refine_diff_density_min -0.623
_refine_diff_density_rms 0.073
_refine_ls_extinction_method none
_refine_ls_goodness_of_fit_ref 1.062
_refine_ls_hydrogen_treatment mixed
_refine_ls_matrix_type full
_refine_ls_number_parameters 246
_refine_ls_number_reflns 2897
_refine_ls_number_restraints 0
_refine_ls_restrained_S_all 1.062
_refine_ls_R_factor_all 0.0244
_refine_ls_R_factor_gt 0.0234
_refine_ls_shift/su_max 0.001
_refine_ls_shift/su_mean 0.000
_refine_ls_structure_factor_coef Fsqd
_refine_ls_weighting_details 'w=1/[\s^2^(Fo^2^)+(0.0285P)^2^+0.9169P] where P=(Fo^2^+2Fc^2^)/3'
_refine_ls_weighting_scheme calc
_refine_ls_wR_factor_gt 0.0574
_refine_ls_wR_factor_ref 0.0579
_reflns_Friedel_coverage 0.000
_reflns_number_gt 2796
_reflns_number_total 2897
_reflns_threshold_expression 'I > 2\s(I)'
_cod_data_source_file d1cc00420d2.cif
_cod_data_source_block Eisenberg2
_cod_depositor_comments 'Adding full bibliography for 7128478--7128480.cif.'
_cod_original_cell_volume 861.85(8)
_cod_database_code 7128479
_shelx_shelxl_version_number 2014/7
_shelx_space_group_comment
;
The symmetry employed for this shelxl refinement is uniquely defined
by the following loop, which should always be used as a source of
symmetry information in preference to the above space-group names.
They are only intended as comments.
;
_shelx_estimated_absorpt_t_min 0.567
_shelx_estimated_absorpt_t_max 0.718

loop_
_space_group_symop_operation_xyz
'x, y, z'
'-x, -y, -z'

loop_
_atom_site_label
_atom_site_type_symbol
_atom_site_fract_x
_atom_site_fract_y
_atom_site_fract_z
_atom_site_U_iso_or_equiv
_atom_site_adp_type
_atom_site_occupancy
_atom_site_site_symmetry_order
_atom_site_calc_flag
_atom_site_refinement_flags_posn
_atom_site_refinement_flags_adp
_atom_site_refinement_flags_occupancy
_atom_site_disorder_assembly
_atom_site_disorder_group
Ba1 Ba 0.67336(2) 0.42445(2) 0.39508(2) 0.02288(8) Uani 1 1 d . . . . .
O1 O 1.1478(4) 1.1408(3) 0.1218(2) 0.0546(7) Uani 1 1 d . . . . .
O2 O 1.0893(3) 0.9534(3) 0.20496(17) 0.0416(5) Uani 1 1 d . . . . .
O3 O 0.7071(4) 0.4440(3) 0.11336(17) 0.0396(5) Uani 1 1 d . . . . .
O4 O 0.6567(3) 0.5920(2) 0.23734(15) 0.0334(5) Uani 1 1 d . . . . .
O5 O 0.7724(3) 0.9444(2) 0.34332(15) 0.0319(4) Uani 1 1 d . . . . .
O6 O 0.6976(3) 1.1337(2) 0.42733(16) 0.0348(5) Uani 1 1 d . . . . .
O7 O 0.0852(3) 0.4900(3) 0.41223(15) 0.0322(4) Uani 1 1 d . . . . .
O8 O 0.4174(3) 0.5853(2) 0.42055(14) 0.0283(4) Uani 1 1 d . . . . .
O9 O 0.2790(4) 0.2125(3) 0.3763(2) 0.0538(7) Uani 1 1 d . . . . .
O10 O 0.5515(4) 0.2203(3) 0.21066(17) 0.0359(5) Uani 1 1 d . . . . .
O11 O 0.9005(3) 0.7582(3) 0.45986(18) 0.0436(6) Uani 1 1 d . . . . .
H11A H 0.8921 0.8065 0.4119 0.065 Uiso 1 1 d R U . . .
H11B H 1.0334 0.7805 0.4783 0.065 Uiso 1 1 d R U . . .
N1 N 0.6840(3) 0.8408(3) 0.14525(17) 0.0249(5) Uani 1 1 d . . . . .
H1 H 0.7465 0.8607 0.2140 0.030 Uiso 1 1 calc R U . . .
N2 N 0.3731(3) 0.7270(3) 0.27328(16) 0.0249(5) Uani 1 1 d . . . . .
H2 H 0.4889 0.6962 0.2887 0.030 Uiso 1 1 calc R U . . .
C1 C 1.0354(4) 1.0269(4) 0.1489(2) 0.0329(6) Uani 1 1 d . . . . .
C2 C 0.8077(4) 0.9788(4) 0.1103(2) 0.0310(6) Uani 1 1 d . . . . .
H2A H 0.7744 1.0710 0.1305 0.037 Uiso 1 1 calc R U . . .
H2B H 0.7728 0.9484 0.0404 0.037 Uiso 1 1 calc R U . . .
C3 C 0.6846(5) 0.6849(3) 0.0936(2) 0.0303(6) Uani 1 1 d . . . . .
H3A H 0.8052 0.7087 0.0693 0.036 Uiso 1 1 calc R U . . .
H3B H 0.5668 0.6341 0.0384 0.036 Uiso 1 1 calc R U . . .
C4 C 0.6810(4) 0.5642(3) 0.1543(2) 0.0268(6) Uani 1 1 d . . . . .
C5 C 0.4768(4) 0.8459(4) 0.1353(2) 0.0296(6) Uani 1 1 d . . . . .
H5A H 0.4939 0.9508 0.1721 0.036 Uiso 1 1 calc R U . . .
H5B H 0.4201 0.8369 0.0681 0.036 Uiso 1 1 calc R U . . .
C6 C 0.3249(4) 0.7180(4) 0.1672(2) 0.0293(6) Uani 1 1 d . . . . .
H6A H 0.3120 0.6131 0.1322 0.035 Uiso 1 1 calc R U . . .
H6B H 0.1934 0.7241 0.1488 0.035 Uiso 1 1 calc R U . . .
C7 C 0.4242(4) 0.8889(3) 0.3413(2) 0.0306(6) Uani 1 1 d . . . . .
H7A H 0.3779 0.8707 0.3984 0.037 Uiso 1 1 calc R U . . .
H7B H 0.3500 0.9443 0.3102 0.037 Uiso 1 1 calc R U . . .
C8 C 0.6516(4) 0.9982(3) 0.3721(2) 0.0262(6) Uani 1 1 d . . . . .
C9 C 0.1906(4) 0.6006(4) 0.2878(2) 0.0339(7) Uani 1 1 d . . . . .
H9C H 0.1416 0.5049 0.2347 0.041 Uiso 1 1 calc R U . . .
H9D H 0.0831 0.6403 0.2869 0.041 Uiso 1 1 calc R U . . .
C10 C 0.2353(4) 0.5551(3) 0.3813(2) 0.0235(5) Uani 1 1 d . . . . .
O12 O 0.9879(5) 0.3327(4) 0.0323(2) 0.0618(8) Uani 1 1 d G . . . .
H12A H 1.0351 0.2860 0.0701 0.093 Uiso 1 1 d G U . . .
H12B H 0.9099 0.3639 0.0601 0.093 Uiso 1 1 d G U . . .
H10A H 0.424(8) 0.195(6) 0.190(3) 0.067(14) Uiso 1 1 d . . . . .
H10B H 0.609(6) 0.283(5) 0.178(3) 0.052(12) Uiso 1 1 d . . . . .
H9A H 0.210(6) 0.133(5) 0.337(3) 0.044(11) Uiso 1 1 d . . . . .
H9B H 0.225(7) 0.220(5) 0.417(3) 0.055(13) Uiso 1 1 d . . . . .

loop_
_atom_site_aniso_label
_atom_site_aniso_U_11
_atom_site_aniso_U_22
_atom_site_aniso_U_33
_atom_site_aniso_U_23
_atom_site_aniso_U_13
_atom_site_aniso_U_12
Ba1 0.02001(11) 0.02484(11) 0.02633(12) 0.00657(7) 0.00705(7) 0.01131(7)
O1 0.0312(12) 0.0597(16) 0.0714(18) 0.0360(14) 0.0115(12) 0.0084(11)
O2 0.0336(11) 0.0444(13) 0.0448(13) 0.0151(11) -0.0009(10) 0.0169(10)
O3 0.0536(14) 0.0346(11) 0.0431(13) 0.0116(10) 0.0238(11) 0.0260(10)
O4 0.0459(12) 0.0323(10) 0.0284(11) 0.0090(8) 0.0109(9) 0.0217(9)
O5 0.0277(10) 0.0355(11) 0.0313(11) 0.0013(9) 0.0031(8) 0.0166(9)
O6 0.0389(12) 0.0272(10) 0.0364(12) 0.0022(9) 0.0043(9) 0.0160(9)
O7 0.0244(10) 0.0410(11) 0.0365(11) 0.0142(9) 0.0138(8) 0.0141(9)
O8 0.0219(9) 0.0341(10) 0.0334(11) 0.0106(8) 0.0086(8) 0.0147(8)
O9 0.0369(13) 0.0438(15) 0.0617(18) -0.0124(13) 0.0200(13) 0.0028(12)
O10 0.0361(13) 0.0298(11) 0.0388(13) 0.0091(9) 0.0064(10) 0.0111(10)
O11 0.0338(12) 0.0337(11) 0.0555(15) 0.0127(10) -0.0041(10) 0.0111(9)
N1 0.0243(11) 0.0272(12) 0.0245(12) 0.0078(9) 0.0045(9) 0.0120(9)
N2 0.0205(11) 0.0275(12) 0.0263(12) 0.0077(9) 0.0048(9) 0.0093(9)
C1 0.0289(15) 0.0353(15) 0.0337(16) 0.0083(13) 0.0069(12) 0.0126(12)
C2 0.0291(14) 0.0344(15) 0.0352(16) 0.0176(12) 0.0100(12) 0.0144(12)
C3 0.0365(15) 0.0281(14) 0.0271(15) 0.0058(11) 0.0086(12) 0.0142(12)
C4 0.0254(13) 0.0273(14) 0.0260(15) 0.0049(11) 0.0053(11) 0.0099(11)
C5 0.0271(14) 0.0329(15) 0.0325(15) 0.0127(12) 0.0081(12) 0.0141(12)
C6 0.0265(14) 0.0349(15) 0.0254(14) 0.0085(12) 0.0043(11) 0.0118(12)
C7 0.0306(15) 0.0307(14) 0.0342(16) 0.0063(12) 0.0094(12) 0.0170(12)
C8 0.0312(14) 0.0260(14) 0.0250(14) 0.0102(11) 0.0057(11) 0.0146(12)
C9 0.0199(13) 0.0424(17) 0.0308(16) 0.0111(13) 0.0046(11) 0.0027(12)
C10 0.0221(13) 0.0224(12) 0.0272(14) 0.0033(10) 0.0087(11) 0.0106(10)
O12 0.079(2) 0.081(2) 0.0587(18) 0.0333(15) 0.0373(16) 0.0542(17)

loop_
_atom_type_symbol
_atom_type_description
_atom_type_scat_dispersion_real
_atom_type_scat_dispersion_imag
_atom_type_scat_source
C C 0.0033 0.0016 'International Tables Vol C Tables 4.2.6.8 and 6.1.1.4'
H H 0.0000 0.0000 'International Tables Vol C Tables 4.2.6.8 and 6.1.1.4'
Ba Ba -0.3244 2.2819 'International Tables Vol C Tables 4.2.6.8 and 6.1.1.4'
N N 0.0061 0.0033 'International Tables Vol C Tables 4.2.6.8 and 6.1.1.4'
O O 0.0106 0.0060 'International Tables Vol C Tables 4.2.6.8 and 6.1.1.4'

loop_
_geom_angle_atom_site_label_1
_geom_angle_atom_site_label_2
_geom_angle_atom_site_label_3
_geom_angle
_geom_angle_site_symmetry_1
_geom_angle_site_symmetry_3
_geom_angle_publ_flag
O9 Ba1 O10 74.96(9) . . ?
O9 Ba1 O8 68.05(7) . . ?
O10 Ba1 O8 111.91(6) . . ?
O9 Ba1 O7 151.08(8) . 1_655 ?
O10 Ba1 O7 93.33(7) . 1_655 ?
O8 Ba1 O7 140.20(6) . 1_655 ?
O9 Ba1 O11 136.97(8) . . ?
O10 Ba1 O11 129.96(7) . . ?
O8 Ba1 O11 69.72(6) . . ?
O7 Ba1 O11 70.48(6) 1_655 . ?
O9 Ba1 O6 73.58(8) . 1_545 ?
O10 Ba1 O6 76.04(6) . 1_545 ?
O8 Ba1 O6 136.35(6) . 1_545 ?
O7 Ba1 O6 77.99(6) 1_655 1_545 ?
O11 Ba1 O6 139.13(6) . 1_545 ?
O9 Ba1 O7 111.06(8) . 2_666 ?
O10 Ba1 O7 146.58(6) . 2_666 ?
O8 Ba1 O7 100.34(6) . 2_666 ?
O7 Ba1 O7 65.21(7) 1_655 2_666 ?
O11 Ba1 O7 68.95(6) . 2_666 ?
O6 Ba1 O7 74.61(6) 1_545 2_666 ?
O9 Ba1 O8 67.89(8) . 2_666 ?
O10 Ba1 O8 138.36(7) . 2_666 ?
O8 Ba1 O8 70.94(6) . 2_666 ?
O7 Ba1 O8 110.22(6) 1_655 2_666 ?
O11 Ba1 O8 90.92(7) . 2_666 ?
O6 Ba1 O8 76.03(6) 1_545 2_666 ?
O7 Ba1 O8 45.74(5) 2_666 2_666 ?
O9 Ba1 O4 106.82(8) . . ?
O10 Ba1 O4 66.03(6) . . ?
O8 Ba1 O4 72.90(6) . . ?
O7 Ba1 O4 91.58(6) 1_655 . ?
O11 Ba1 O4 67.46(7) . . ?
O6 Ba1 O4 139.99(6) 1_545 . ?
O7 Ba1 O4 135.42(6) 2_666 . ?
O8 Ba1 O4 142.55(5) 2_666 . ?
O9 Ba1 C10 88.24(9) . 2_666 ?
O10 Ba1 C10 145.13(7) . 2_666 ?
O8 Ba1 C10 88.61(6) . 2_666 ?
O7 Ba1 C10 86.90(6) 1_655 2_666 ?
O11 Ba1 C10 82.82(7) . 2_666 ?
O6 Ba1 C10 69.91(6) 1_545 2_666 ?
O7 Ba1 C10 23.12(6) 2_666 2_666 ?
O8 Ba1 C10 23.32(6) 2_666 2_666 ?
O4 Ba1 C10 148.84(6) . 2_666 ?
O9 Ba1 Ba1 62.57(6) . 2_666 ?
O10 Ba1 Ba1 133.78(5) . 2_666 ?
O8 Ba1 Ba1 36.19(4) . 2_666 ?
O7 Ba1 Ba1 132.78(4) 1_655 2_666 ?
O11 Ba1 Ba1 78.53(5) . 2_666 ?
O6 Ba1 Ba1 106.60(5) 1_545 2_666 ?
O7 Ba1 Ba1 70.86(4) 2_666 2_666 ?
O8 Ba1 Ba1 34.75(4) 2_666 2_666 ?
O4 Ba1 Ba1 108.58(4) . 2_666 ?
C10 Ba1 Ba1 53.96(5) 2_666 2_666 ?
O9 Ba1 Ba1 136.86(7) . 2_766 ?
O10 Ba1 Ba1 122.31(5) . 2_766 ?
O8 Ba1 Ba1 123.99(4) . 2_766 ?
O7 Ba1 Ba1 32.98(4) 1_655 2_766 ?
O11 Ba1 Ba1 65.69(5) . 2_766 ?
O6 Ba1 Ba1 73.65(4) 1_545 2_766 ?
O7 Ba1 Ba1 32.24(4) 2_666 2_766 ?
O8 Ba1 Ba1 77.56(4) 2_666 2_766 ?
O4 Ba1 Ba1 116.31(4) . 2_766 ?
C10 Ba1 Ba1 54.33(5) 2_666 2_766 ?
Ba1 Ba1 Ba1 101.687(7) 2_666 2_766 ?
C4 O4 Ba1 132.68(18) . . ?
C8 O6 Ba1 132.68(18) . 1_565 ?
C10 O7 Ba1 145.14(18) . 1_455 ?
C10 O7 Ba1 93.08(16) . 2_666 ?
Ba1 O7 Ba1 114.79(7) 1_455 2_666 ?
C10 O8 Ba1 133.65(17) . . ?
C10 O8 Ba1 91.07(16) . 2_666 ?
Ba1 O8 Ba1 109.06(6) . 2_666 ?
C3 N1 C2 111.0(2) . . ?
C3 N1 C5 115.1(2) . . ?
C2 N1 C5 106.4(2) . . ?
C9 N2 C6 105.6(2) . . ?
C9 N2 C7 110.3(2) . . ?
C6 N2 C7 116.5(2) . . ?
O2 C1 O1 127.2(3) . . ?
O2 C1 C2 117.5(3) . . ?
O1 C1 C2 115.2(3) . . ?
N1 C2 C1 111.8(2) . . ?
N1 C3 C4 115.1(2) . . ?
O4 C4 O3 126.3(3) . . ?
O4 C4 C3 119.9(2) . . ?
O3 C4 C3 113.7(2) . . ?
C6 C5 N1 116.1(2) . . ?
C5 C6 N2 116.1(2) . . ?
N2 C7 C8 113.9(2) . . ?
O5 C8 O6 126.4(3) . . ?
O5 C8 C7 118.4(2) . . ?
O6 C8 C7 115.2(2) . . ?
N2 C9 C10 112.8(2) . . ?
O7 C10 O8 126.1(3) . . ?
O7 C10 C9 116.1(2) . . ?
O8 C10 C9 117.8(2) . . ?
O7 C10 Ba1 63.80(15) . 2_666 ?
O8 C10 Ba1 65.62(15) . 2_666 ?
C9 C10 Ba1 160.44(19) . 2_666 ?

loop_
_geom_bond_atom_site_label_1
_geom_bond_atom_site_label_2
_geom_bond_distance
_geom_bond_site_symmetry_2
_geom_bond_publ_flag
Ba1 O9 2.763(3) . ?
Ba1 O10 2.784(2) . ?
Ba1 O8 2.7859(19) . ?
Ba1 O7 2.7896(19) 1_655 ?
Ba1 O11 2.796(2) . ?
Ba1 O6 2.840(2) 1_545 ?
Ba1 O7 2.846(2) 2_666 ?
Ba1 O8 2.886(2) 2_666 ?
Ba1 O4 2.983(2) . ?
Ba1 C10 3.168(3) 2_666 ?
Ba1 Ba1 4.6194(3) 2_666 ?
Ba1 Ba1 4.7478(4) 2_766 ?
O1 C1 1.250(4) . ?
O2 C1 1.240(4) . ?
O3 C4 1.251(4) . ?
O4 C4 1.249(4) . ?
O5 C8 1.247(3) . ?
O6 C8 1.250(3) . ?
O6 Ba1 2.840(2) 1_565 ?
O7 C10 1.246(3) . ?
O7 Ba1 2.7896(19) 1_455 ?
O7 Ba1 2.846(2) 2_666 ?
O8 C10 1.254(3) . ?
O8 Ba1 2.886(2) 2_666 ?
N1 C3 1.496(4) . ?
N1 C2 1.497(4) . ?
N1 C5 1.504(3) . ?
N2 C9 1.494(3) . ?
N2 C6 1.504(4) . ?
N2 C7 1.513(4) . ?
C1 C2 1.521(4) . ?
C3 C4 1.526(4) . ?
C5 C6 1.502(4) . ?
C7 C8 1.530(4) . ?
C9 C10 1.507(4) . ?
C10 Ba1 3.168(3) 2_666 ?
